data_2000839
loop_
_publ_author_name
'Maes, D.'
'Wyns, L.'
'Lisgarten, J.'
'Lisgarten, D.'
'Palmer, R.'

_publ_section_title
;
 Structure of
 (20<i>R</i>)-5\a-pregnano[3,4-<i>c</i>][1,2,5]oxadiazol-20-ol (HS1011)
;
_journal_issue 6
_journal_name_full 'Acta Crystallographica Section C'
_journal_page_first 1092
_journal_page_last 1095
_journal_paper_doi 10.1107/S010827019101466X
_journal_volume 48
_journal_year 1992
_chemical_formula_sum 'C21 H32 N2 O2'
_chemical_formula_weight 344
_space_group_crystal_system orthorhombic
_space_group_IT_number 19
_space_group_name_Hall 'P 2ac 2ab'
_space_group_name_H-M_alt 'P 21 21 21'
_cell_angle_alpha 90
_cell_angle_beta 90
_cell_angle_gamma 90
_cell_formula_units_Z 4
_cell_length_a 7.3530(10)
_cell_length_b 10.1530(10)
_cell_length_c 25.324(3)
_cell_volume 1890.6(4)
_diffrn_radiation_type Cu
_diffrn_radiation_wavelength 1.54184
_exptl_absorpt_coefficient_mu 0.53
_exptl_crystal_density_diffrn 1.21
_exptl_crystal_F_000 752
_cod_data_source_file he0035.cif
_cod_data_source_block he0035a
_cod_depositor_comments
;
 Updating space group information and adding the symmetry operation list.

 Antanas Vaitkus,
 2018-06-18
;
_cod_original_cell_volume 1891
_cod_database_code 2000839

loop_
_space_group_symop_id
_space_group_symop_operation_xyz
1 x,y,z
2 -x+1/2,-y,z+1/2
3 x+1/2,-y+1/2,-z
4 -x,y+1/2,-z+1/2

loop_
_atom_site_label
_atom_site_fract_x
_atom_site_fract_y
_atom_site_fract_z
_atom_site_U_iso_or_equiv
C(1) -.1769(3) -.0443(2) -.39070(10) .048
C(2) -.1790(3) .0235(3) -.33640(10) .056
C(3) .0072(3) .0750(2) -.32310(10) .045
C(4) .1518(3) .0758(2) -.35960(10) .040
C(5) .1396(2) .0216(2) -.41410(10) .038
C(6) .2736(3) .0809(2) -.45310(10) .044
C(7) .2621(3) .0080(2) -.50560(10) .042
C(8) .0675(2) .0059(2) -.52710(10) .033
C(9) -.0692(2) -.0479(2) -.48590(10) .035
C(10) -.0607(2) .0269(2) -.43290(10) .036
C(11) -.2590(2) -.0556(2) -.51080(10) .041
C(12) -.2643(3) -.1373(2) -.56140(10) .042
C(13) -.1312(3) -.0856(2) -.60270(10) .036
C(14) .0563(3) -.0796(2) -.57610(10) .039
C(15) .1873(3) -.0542(2) -.62230(10) .048
C(16) .1036(3) -.1340(2) -.66820(10) .049
C(17) -.0864(3) -.1799(2) -.64870(10) .037
C(18) -.2189(3) -.1924(2) -.69480(10) .044
C(19) -.1610(4) -.2952(2) -.73400(10) .060
C(20) -.1966(4) .0479(2) -.62420(10) .054
C(21) -.1261(3) .1709(2) -.43880(10) .051
N(1) .2957(3) .1303(2) -.33770(10) .055
N(2) .0588(3) .1279(3) -.27900(10) .060
O(1) -.3944(2) -.2239(2) -.67400(10) .056
O(2) .2412(3) .1641(2) -.28740(10) .063
H(11) -.3151(3) -.0490(2) -.40500(10) .033(3)
H(12) -.1243(3) -.1429(2) -.38590(10) .033(3)
H(21) -.2192(3) -.0474(3) -.30680(10) .063(5)
H(22) -.2750(3) .1040(3) -.33680(10) .063(5)
H(5) .1818(2) -.0802(2) -.41240(10) .104(12)
H(61) .4097(3) .0715(2) -.43750(10) .059(5)
H(62) .2424(3) .1837(2) -.45900(10) .059(5)
H(71) .3483(3) .0575(2) -.53380(10) .050(4)
H(72) .3090(3) -.0919(2) -.50020(10) .050(4)
H(8) .0315(2) .1064(2) -.53640(10) .036(5)
H(9) -.0308(2) -.1470(2) -.47510(10) .0580(10)
H(111) -.3027(2) .0433(2) -.52000(10) .041(4)
H(112) -.3514(2) -.0987(2) -.48250(10) .041(4)
H(121) -.4002(3) -.1340(2) -.57750(10) .035(4)
H(122) -.2293(3) -.2397(2) -.55200(10) .035(4)
H(14) .0955(3) -.1692(2) -.55620(10) .077(9)
H(151) .1926(3) .0492(2) -.63210(10) .061(5)
H(152) .3225(3) -.0889(2) -.61310(10) .061(5)
H(161) .1875(3) -.2184(2) -.67710(10) .071(6)
H(162) .0898(3) -.0736(2) -.70310(10) .071(6)
H(17) -.0945(3) -.2784(2) -.63270(10) .026(4)
H(18) -.2230(3) -.1006(2) -.71630(10) .053(6)
H(191) -.0246(4) -.2723(2) -.74690(10) .169(13)
H(192) -.2519(4) -.2888(2) -.76710(10) .169(13)
H(193) -.1624(4) -.3938(2) -.71800(10) .169(13)
H(201) -.0974(4) .0745(2) -.65370(10) .092(6)
H(202) -.2035(4) .1243(2) -.59460(10) .092(6)
H(203) -.3282(4) .0365(2) -.64250(10) .092(6)
H(211) -.0486(3) .2157(2) -.47030(10) .053(4)
H(212) -.0941(3) .2190(2) -.40190(10) .053(4)
H(213) -.2695(3) .1812(2) -.44690(10) .053(4)
H(1) -.484(3) -.218(2) -.7003(8) .032(5)

loop_
_geom_bond_atom_site_label_1
_geom_bond_atom_site_label_2
_geom_bond_distance
C(1) C(2) 1.539(3)
C(1) C(10) 1.546(2)
C(2) C(3) 1.504(3)
C(3) C(4) 1.409(3)
C(3) N(2) 1.295(3)
C(4) C(5) 1.489(2)
C(4) N(1) 1.317(3)
C(5) C(6) 1.519(3)
C(5) C(10) 1.549(2)
C(6) C(7) 1.524(3)
C(7) C(8) 1.532(2)
C(8) C(9) 1.548(2)
C(8) C(14) 1.518(2)
C(9) C(10) 1.544(2)
C(9) C(11) 1.533(2)
C(10) C(21) 1.546(2)
C(11) C(12) 1.528(3)
C(12) C(13) 1.526(3)
C(13) C(14) 1.535(2)
C(13) C(17) 1.544(2)
C(13) C(20) 1.537(3)
C(14) C(15) 1.537(2)
C(15) C(16) 1.546(3)
C(16) C(17) 1.554(3)
C(17) C(18) 1.527(3)
C(18) C(19) 1.501(3)
C(18) O(1) 1.430(3)
N(1) O(2) 1.379(3)
N(2) O(2) 1.407(3)
